data_4502062
loop_
_publ_author_name
'Sun, Di'
'Xu, Hao-Ran'
'Yang, Cheng-Feng'
'Wei, Zhan-Hua'
'Zhang, Na'
'Huang, Rong-Bin'
'Zheng, Lan-Sun'

_publ_section_title
;
 Encapsulated Diverse Water Aggregates in Two
 Ag(I)/4,4&#x2032;-Bipyridine/Dicarboxylate Hosts: 1D Water Tape and Chain
;
_journal_issue 10
_journal_name_full 'Crystal Growth &amp; Design'
_journal_page_first 4642
_journal_paper_doi 10.1021/cg100927k
_journal_volume 10
_journal_year 2010
_chemical_formula_moiety 'C10 H8 Ag N2, 0.5(C6 H8 O4), 3(H2 O) '
_chemical_formula_sum 'C13 H18 Ag N2 O5'
_chemical_formula_weight 390.16
_chemical_name_systematic
; 
 ? 
;
_space_group_IT_number 2
_symmetry_cell_setting triclinic
_symmetry_space_group_name_Hall '-P 1'
_symmetry_space_group_name_H-M 'P -1'
_atom_sites_solution_hydrogens geom
_atom_sites_solution_primary direct
_atom_sites_solution_secondary difmap
_audit_creation_method SHELXL-97
_cell_angle_alpha 116.097(2)
_cell_angle_beta 93.149(2)
_cell_angle_gamma 110.295(3)
_cell_formula_units_Z 2
_cell_length_a 7.8756(6)
_cell_length_b 10.7284(9)
_cell_length_c 11.2127(8)
_cell_measurement_reflns_used 6592
_cell_measurement_temperature 173(2)
_cell_measurement_theta_max 54.88
_cell_measurement_theta_min 6.20
_cell_volume 773.39(11)
_computing_cell_refinement RAPID-AUTO
_computing_data_collection 'RAPID-AUTO (Rigaku Corporation, 1998)'
_computing_data_reduction 'CrystalStructure (Rigaku/MSC and Rigaku Corporation, 2002)'
_computing_molecular_graphics 'SHELXL-97 (Sheldrick, 1997)'
_computing_publication_material 'SHELXL-97 (Sheldrick, 1997)'
_computing_structure_refinement 'SHELXL-97 (Sheldrick, 1997)'
_computing_structure_solution 'SHELXS-97 (Sheldrick, 1997)'
_diffrn_ambient_temperature 173(2)
_diffrn_measured_fraction_theta_full 0.997
_diffrn_measured_fraction_theta_max 0.997
_diffrn_measurement_device_type 'Rigaku RAXIS-RAPID'
_diffrn_measurement_method '\w scan'
_diffrn_radiation_monochromator graphite
_diffrn_radiation_source 'fine-focus sealed tube'
_diffrn_radiation_type MoK\a
_diffrn_radiation_wavelength 0.71073
_diffrn_reflns_av_R_equivalents 0.0261
_diffrn_reflns_av_sigmaI/netI 0.0314
_diffrn_reflns_limit_h_max 9
_diffrn_reflns_limit_h_min -9
_diffrn_reflns_limit_k_max 12
_diffrn_reflns_limit_k_min -12
_diffrn_reflns_limit_l_max 13
_diffrn_reflns_limit_l_min -13
_diffrn_reflns_number 6094
_diffrn_reflns_theta_full 25.00
_diffrn_reflns_theta_max 25.00
_diffrn_reflns_theta_min 3.09
_exptl_absorpt_coefficient_mu 1.325
_exptl_absorpt_correction_T_max 0.8789
_exptl_absorpt_correction_T_min 0.7776
_exptl_absorpt_correction_type multi-scan
_exptl_absorpt_process_details 'ABSCOR (Higashi, 1995)'
_exptl_crystal_colour colorless
_exptl_crystal_density_diffrn 1.675
_exptl_crystal_density_method 'not measured'
_exptl_crystal_description block
_exptl_crystal_F_000 394
_exptl_crystal_size_max 0.20
_exptl_crystal_size_mid 0.20
_exptl_crystal_size_min 0.10
_refine_diff_density_max 1.068
_refine_diff_density_min -0.526
_refine_diff_density_rms 0.069
_refine_ls_extinction_method none
_refine_ls_goodness_of_fit_ref 1.067
_refine_ls_hydrogen_treatment mixed
_refine_ls_matrix_type full
_refine_ls_number_parameters 206
_refine_ls_number_reflns 2725
_refine_ls_number_restraints 0
_refine_ls_restrained_S_all 1.067
_refine_ls_R_factor_all 0.0291
_refine_ls_R_factor_gt 0.0269
_refine_ls_shift/su_max 0.000
_refine_ls_shift/su_mean 0.000
_refine_ls_structure_factor_coef Fsqd
_refine_ls_weighting_details 'calc w=1/[\s^2^(Fo^2^)+(0.0387P)^2^+0.1264P] where P=(Fo^2^+2Fc^2^)/3'
_refine_ls_weighting_scheme calc
_refine_ls_wR_factor_gt 0.0667
_refine_ls_wR_factor_ref 0.0680
_reflns_number_gt 2520
_reflns_number_total 2725
_reflns_threshold_expression >2sigma(I)
_cod_data_source_file cg100927k_si_002.cif
_cod_data_source_block p2
_cod_original_cell_volume 773.39(10)
_cod_original_sg_symbol_H-M P-1
_cod_database_code 4502062

loop_
_symmetry_equiv_pos_as_xyz
'x, y, z'
'-x, -y, -z'

loop_
_atom_site_label
_atom_site_type_symbol
_atom_site_fract_x
_atom_site_fract_y
_atom_site_fract_z
_atom_site_U_iso_or_equiv
_atom_site_adp_type
_atom_site_occupancy
_atom_site_symmetry_multiplicity
_atom_site_calc_flag
_atom_site_refinement_flags
_atom_site_disorder_group
Ag1 Ag 0.29148(3) 0.43357(2) 0.410970(16) 0.04604(10) Uani 1 1 d . .
C1 C 0.2450(4) 0.0908(3) 0.2181(2) 0.0419(6) Uani 1 1 d . .
H1C H 0.2451 0.0863 0.2990 0.050 Uiso 1 1 calc R .
C2 C 0.2304(4) -0.0389(3) 0.0993(2) 0.0397(6) Uani 1 1 d . .
H2A H 0.2194 -0.1265 0.1024 0.048 Uiso 1 1 calc R .
C3 C 0.2325(3) -0.0355(3) -0.0258(2) 0.0298(5) Uani 1 1 d . .
C4 C 0.2446(4) 0.1020(3) -0.0209(2) 0.0384(6) Uani 1 1 d . .
H4A H 0.2440 0.1098 -0.1003 0.046 Uiso 1 1 calc R .
C5 C 0.2573(4) 0.2254(3) 0.1019(3) 0.0420(6) Uani 1 1 d . .
H5A H 0.2649 0.3136 0.1014 0.050 Uiso 1 1 calc R .
C6 C 0.1833(3) -0.3038(3) -0.4018(2) 0.0371(5) Uani 1 1 d . .
H6A H 0.1496 -0.3113 -0.4863 0.045 Uiso 1 1 calc R .
C7 C 0.1753(3) -0.1840(3) -0.2851(2) 0.0345(5) Uani 1 1 d . .
H7A H 0.1371 -0.1145 -0.2929 0.041 Uiso 1 1 calc R .
C8 C 0.2256(3) -0.1692(3) -0.1552(2) 0.0292(5) Uani 1 1 d . .
C9 C 0.2741(4) -0.2834(3) -0.1531(2) 0.0360(5) Uani 1 1 d . .
H9A H 0.3031 -0.2812 -0.0705 0.043 Uiso 1 1 calc R .
C10 C 0.2786(4) -0.4000(3) -0.2748(2) 0.0386(5) Uani 1 1 d . .
H10A H 0.3111 -0.4736 -0.2704 0.046 Uiso 1 1 calc R .
C11 C 0.4568(4) 0.6986(3) 0.3446(2) 0.0371(5) Uani 1 1 d . .
C12 C 0.5280(4) 0.8446(3) 0.3303(3) 0.0430(6) Uani 1 1 d . .
H12B H 0.659(4) 0.880(4) 0.342(3) 0.052 Uiso 1 1 d . .
H12A H 0.469(4) 0.820(3) 0.242(3) 0.052 Uiso 1 1 d . .
C13' C 0.4610(6) 0.9672(4) 0.4239(4) 0.0417(8) Uani 0.72 1 d P 1
H13A H 0.4982 1.0497 0.4024 0.050 Uiso 0.72 1 calc PR 1
H13B H 0.3256 0.9217 0.4036 0.050 Uiso 0.72 1 calc PR 1
C13 C 0.5828(16) 0.9949(11) 0.4705(11) 0.0375(19) Uani 0.28 1 d P 2
H13C H 0.6742 0.9995 0.5357 0.045 Uiso 0.28 1 calc PR 2
H13D H 0.6406 1.0821 0.4571 0.045 Uiso 0.28 1 calc PR 2
N1 N 0.2590(3) 0.2228(2) 0.22243(19) 0.0360(4) Uani 1 1 d . .
N2 N 0.2376(3) -0.4104(2) -0.39910(18) 0.0352(5) Uani 1 1 d . .
O1 O 0.2932(3) 0.5984(2) 0.27842(19) 0.0509(5) Uani 1 1 d . .
O1W O 0.3242(3) 0.5098(3) -0.0045(2) 0.0678(6) Uani 1 1 d . .
H1WC H 0.3090 0.5326 0.0758 0.081 Uiso 1 1 d R .
H1WB H 0.2190 0.4502 -0.0620 0.081 Uiso 0.50 1 d PR .
H1WA H 0.3977 0.4653 -0.0216 0.081 Uiso 0.50 1 d PR .
O2 O 0.5627(3) 0.6842(2) 0.4212(2) 0.0515(5) Uani 1 1 d . .
O2W O -0.0166(3) 0.3102(3) -0.2071(2) 0.0702(6) Uani 1 1 d . .
H2WC H 0.0926 0.3743 -0.1575 0.084 Uiso 0.50 1 d PR .
H2WA H -0.0852 0.3527 -0.2173 0.084 Uiso 1 1 d R .
H2WB H -0.0191 0.2436 -0.2857 0.084 Uiso 0.50 1 d PR .
O3W O 0.0534(3) 0.1555(3) -0.4659(2) 0.0620(5) Uani 1 1 d . .
H3WC H 0.0393 0.2004 -0.3856 0.074 Uiso 0.50 1 d PR .
H3WB H 0.0361 0.0650 -0.4862 0.074 Uiso 0.50 1 d PR .
H3WA H 0.1617 0.2043 -0.4704 0.074 Uiso 1 1 d R .

loop_
_atom_site_aniso_label
_atom_site_aniso_U_11
_atom_site_aniso_U_22
_atom_site_aniso_U_33
_atom_site_aniso_U_23
_atom_site_aniso_U_13
_atom_site_aniso_U_12
Ag1 0.06892(17) 0.03165(14) 0.02939(14) 0.00358(10) 0.01816(10) 0.02623(11)
C1 0.0667(16) 0.0410(15) 0.0245(12) 0.0139(11) 0.0121(11) 0.0319(14)
C2 0.0647(16) 0.0341(14) 0.0280(12) 0.0143(11) 0.0138(11) 0.0295(13)
C3 0.0351(11) 0.0273(12) 0.0242(11) 0.0082(9) 0.0081(8) 0.0159(10)
C4 0.0613(15) 0.0300(13) 0.0272(12) 0.0137(10) 0.0168(11) 0.0219(12)
C5 0.0659(16) 0.0275(13) 0.0351(13) 0.0141(11) 0.0181(12) 0.0229(13)
C6 0.0452(13) 0.0362(13) 0.0236(11) 0.0083(10) 0.0073(9) 0.0186(11)
C7 0.0442(13) 0.0316(13) 0.0267(11) 0.0098(10) 0.0066(9) 0.0207(11)
C8 0.0343(11) 0.0259(12) 0.0245(11) 0.0080(9) 0.0096(9) 0.0146(10)
C9 0.0540(14) 0.0302(13) 0.0275(12) 0.0118(10) 0.0138(10) 0.0240(12)
C10 0.0503(14) 0.0280(13) 0.0390(13) 0.0137(11) 0.0155(11) 0.0208(11)
C11 0.0523(14) 0.0286(13) 0.0328(13) 0.0120(10) 0.0187(11) 0.0221(12)
C12 0.0537(16) 0.0375(15) 0.0414(15) 0.0212(12) 0.0140(12) 0.0199(13)
C13' 0.045(2) 0.0303(19) 0.049(3) 0.0210(17) 0.001(2) 0.0145(17)
C13 0.045(6) 0.032(5) 0.038(6) 0.021(4) 0.013(5) 0.014(4)
N1 0.0486(11) 0.0304(11) 0.0244(10) 0.0057(8) 0.0108(8) 0.0212(9)
N2 0.0419(11) 0.0261(10) 0.0279(10) 0.0040(8) 0.0108(8) 0.0155(9)
O1 0.0570(11) 0.0365(11) 0.0483(11) 0.0172(9) 0.0075(9) 0.0131(9)
O1W 0.0748(14) 0.0822(17) 0.0482(12) 0.0313(12) 0.0083(10) 0.0362(13)
O2 0.0575(11) 0.0469(12) 0.0631(12) 0.0335(10) 0.0148(9) 0.0269(10)
O2W 0.0595(13) 0.0673(16) 0.0722(15) 0.0283(12) 0.0075(11) 0.0227(12)
O3W 0.0558(12) 0.0567(14) 0.0683(14) 0.0262(11) 0.0092(10) 0.0244(11)

loop_
_atom_type_symbol
_atom_type_description
_atom_type_scat_dispersion_real
_atom_type_scat_dispersion_imag
_atom_type_scat_source
C C 0.0033 0.0016 'International Tables Vol C Tables 4.2.6.8 and 6.1.1.4'
H H 0.0000 0.0000 'International Tables Vol C Tables 4.2.6.8 and 6.1.1.4'
Ag Ag -0.8971 1.1015 'International Tables Vol C Tables 4.2.6.8 and 6.1.1.4'
N N 0.0061 0.0033 'International Tables Vol C Tables 4.2.6.8 and 6.1.1.4'
O O 0.0106 0.0060 'International Tables Vol C Tables 4.2.6.8 and 6.1.1.4'

loop_
_geom_angle_atom_site_label_1
_geom_angle_atom_site_label_2
_geom_angle_atom_site_label_3
_geom_angle
_geom_angle_site_symmetry_1
_geom_angle_site_symmetry_3
_geom_angle_publ_flag
N2 Ag1 N1 161.05(8) 1_566 . y
N2 Ag1 O2 88.66(7) 1_566 . y
N1 Ag1 O2 109.96(7) . . y
N2 Ag1 O1 95.20(6) 1_566 . y
N1 Ag1 O1 95.07(6) . . y
O2 Ag1 O1 47.37(6) . . y
N2 Ag1 Ag1 86.76(5) 1_566 2_666 ?
N1 Ag1 Ag1 105.03(5) . 2_666 ?
O2 Ag1 Ag1 61.04(4) . 2_666 ?
O1 Ag1 Ag1 108.23(4) . 2_666 ?
N1 C1 C2 124.2(2) . . ?
N1 C1 H1C 117.9 . . ?
C2 C1 H1C 117.9 . . ?
C1 C2 C3 119.5(2) . . ?
C1 C2 H2A 120.3 . . ?
C3 C2 H2A 120.3 . . ?
C2 C3 C4 116.1(2) . . ?
C2 C3 C8 121.7(2) . . ?
C4 C3 C8 122.20(19) . . ?
C5 C4 C3 120.6(2) . . ?
C5 C4 H4A 119.7 . . ?
C3 C4 H4A 119.7 . . ?
N1 C5 C4 123.2(2) . . ?
N1 C5 H5A 118.4 . . ?
C4 C5 H5A 118.4 . . ?
N2 C6 C7 123.9(2) . . ?
N2 C6 H6A 118.1 . . ?
C7 C6 H6A 118.1 . . ?
C6 C7 C8 119.5(2) . . ?
C6 C7 H7A 120.2 . . ?
C8 C7 H7A 120.2 . . ?
C7 C8 C9 116.5(2) . . ?
C7 C8 C3 121.3(2) . . ?
C9 C8 C3 122.13(18) . . ?
C10 C9 C8 120.3(2) . . ?
C10 C9 H9A 119.8 . . ?
C8 C9 H9A 119.8 . . ?
N2 C10 C9 123.0(2) . . ?
N2 C10 H10A 118.5 . . ?
C9 C10 H10A 118.5 . . ?
O2 C11 O1 122.4(2) . . ?
O2 C11 C12 119.3(2) . . ?
O1 C11 C12 118.3(2) . . ?
C11 C12 C13' 113.3(2) . . ?
C11 C12 C13 113.0(4) . . ?
C11 C12 H12B 108.1(18) . . ?
C13' C12 H12B 114.5(19) . . ?
C13 C12 H12B 82.8(18) . . ?
C11 C12 H12A 109.0(18) . . ?
C13' C12 H12A 101.2(18) . . ?
C13 C12 H12A 128.9(18) . . ?
H12B C12 H12A 111(2) . . ?
C13' C13' C12 113.3(4) 2_676 . ?
C13' C13' H13A 108.9 2_676 . ?
C12 C13' H13A 108.9 . . ?
C13' C13' H13B 108.9 2_676 . ?
C12 C13' H13B 108.9 . . ?
H13A C13' H13B 107.7 . . ?
C13 C13 C12 112.8(11) 2_676 . ?
C13 C13 H13C 109.0 2_676 . ?
C12 C13 H13C 109.0 . . ?
C13 C13 H13D 109.0 2_676 . ?
C12 C13 H13D 109.0 . . ?
H13C C13 H13D 107.8 . . ?
C1 N1 C5 116.5(2) . . ?
C1 N1 Ag1 125.03(15) . . ?
C5 N1 Ag1 118.49(16) . . ?
C10 N2 C6 116.58(19) . . ?
C10 N2 Ag1 124.40(15) . 1_544 ?
C6 N2 Ag1 118.43(14) . 1_544 ?
C11 O1 Ag1 94.12(14) . . ?
H1WC O1W H1WB 108.9 . . ?
H1WC O1W H1WA 110.1 . . ?
H1WB O1W H1WA 109.2 . . ?
C11 O2 Ag1 95.19(15) . . ?
H2WC O2W H2WA 112.5 . . ?
H2WC O2W H2WB 114.3 . . ?
H2WA O2W H2WB 108.5 . . ?
H3WC O3W H3WB 108.9 . . ?
H3WC O3W H3WA 110.2 . . ?
H3WB O3W H3WA 111.1 . . ?

loop_
_geom_bond_atom_site_label_1
_geom_bond_atom_site_label_2
_geom_bond_distance
_geom_bond_site_symmetry_2
_geom_bond_publ_flag
Ag1 N2 2.2298(17) 1_566 y
Ag1 N1 2.2318(19) . y
Ag1 O2 2.7431(19) . y
Ag1 O1 2.7627(19) . y
Ag1 Ag1 3.2146(5) 2_666 y
C1 N1 1.361(3) . ?
C1 C2 1.401(3) . ?
C1 H1C 0.9300 . ?
C2 C3 1.420(3) . ?
C2 H2A 0.9300 . ?
C3 C4 1.421(3) . ?
C3 C8 1.508(3) . ?
C4 C5 1.395(3) . ?
C4 H4A 0.9300 . ?
C5 N1 1.364(3) . ?
C5 H5A 0.9300 . ?
C6 N2 1.364(3) . ?
C6 C7 1.398(3) . ?
C6 H6A 0.9300 . ?
C7 C8 1.412(3) . ?
C7 H7A 0.9300 . ?
C8 C9 1.413(3) . ?
C9 C10 1.401(3) . ?
C9 H9A 0.9300 . ?
C10 N2 1.359(3) . ?
C10 H10A 0.9300 . ?
C11 O2 1.259(3) . ?
C11 O1 1.265(3) . ?
C11 C12 1.554(4) . ?
C12 C13' 1.562(5) . ?
C12 C13 1.572(10) . ?
C12 H12B 0.95(3) . ?
C12 H12A 0.95(3) . ?
C13' C13' 1.522(7) 2_676 ?
C13' H13A 0.9700 . ?
C13' H13B 0.9700 . ?
C13 C13 1.51(2) 2_676 ?
C13 H13C 0.9700 . ?
C13 H13D 0.9700 . ?
N2 Ag1 2.2298(17) 1_544 ?
O1W H1WC 0.8499 . ?
O1W H1WB 0.8500 . ?
O1W H1WA 0.8501 . ?
O2W H2WC 0.8500 . ?
O2W H2WA 0.8500 . ?
O2W H2WB 0.8500 . ?
O3W H3WC 0.8500 . ?
O3W H3WB 0.8501 . ?
O3W H3WA 0.8500 . ?

loop_
_geom_hbond_atom_site_label_D
_geom_hbond_atom_site_label_H
_geom_hbond_atom_site_label_A
_geom_hbond_distance_DH
_geom_hbond_distance_HA
_geom_hbond_distance_DA
_geom_hbond_angle_DHA
_geom_hbond_site_symmetry_A
O1W H1WC O1 0.85 2.09 2.936(3) 175.7 .
O1W H1WB O2W 0.85 1.98 2.831(3) 175.7 .
O1W H1WA O1W 0.85 2.10 2.848(5) 146.6 2_665
O2W H2WC O1W 0.85 2.00 2.831(3) 164.8 .
O2W H2WA O1 0.85 2.05 2.886(3) 165.9 2_565
O2W H2WB O3W 0.85 2.03 2.838(3) 158.4 .
O3W H3WC O2W 0.85 1.99 2.838(3) 173.3 .
O3W H3WB O3W 0.85 2.02 2.856(4) 169.6 2_554
O3W H3WA O2 0.85 1.98 2.796(3) 159.7 2_665
